data_2312998
loop_
_publ_author_name
'Seymour, Jr, Derik A'
'Amsbaugh, Ritter V.'
'Colcord, Charlotte G.'
'Fejes, Isabelle R.'
'Gebhardt, Lindsey C.'
'Yap, Glenn P. A.'
'Deegan, Meaghan M.'

_publ_section_title
;
 Structures of nickel-, copper-, and zinc-salophen derivatives.
;
_journal_coeditor_code ZO3072
_journal_issue 'Pt 7'
_journal_name_full 'Acta crystallographica. Section C, Structural chemistry'
_journal_page_first 336
_journal_page_last 350
_journal_paper_doi 10.1107/S2053229626005450
_journal_volume 82
_journal_year 2026
_chemical_formula_iupac '[Zn (C53 H51 N1 O2) (C5 H5 N)], C5 H5 N'
_chemical_formula_moiety 'C58 H56 N6 O2 Zn, C5 H5 N'
_chemical_formula_sum 'C63 H61 N7 O2 Zn'
_chemical_formula_weight 1013.55
_chemical_name_systematic
;
{4,4'-Di-<i>tert</i>-butyl-6,6'-bis[(diphenylamino)methyl]-2,2'-[(pyridine-\
3,4-diyl)bis(nitrilomethylidyne)]diphenolato}(pyridine)zinc(II)
pyridine monosolvate
;
_space_group_crystal_system orthorhombic
_space_group_IT_number 62
_space_group_name_Hall '-P 2ac 2n'
_space_group_name_H-M_alt 'P n m a'
_atom_sites_solution_hydrogens geom
_atom_sites_solution_primary dual
_audit_creation_method
;
Olex2 1.5
(compiled 2025.07.13 svn.rb7424aed for OlexSys, GUI svn.r7314)
;
_cell_angle_alpha 90
_cell_angle_beta 90
_cell_angle_gamma 90
_cell_formula_units_Z 4
_cell_length_a 17.7093(5)
_cell_length_b 32.6589(10)
_cell_length_c 8.7258(3)
_cell_measurement_reflns_used 9898
_cell_measurement_temperature 100.00
_cell_measurement_theta_max 70.086
_cell_measurement_theta_min 2.706
_cell_volume 5046.7(3)
_computing_cell_refinement
;
SAINT (Bruker, 2016)
;
_computing_data_collection
;
APEX6 (Bruker, 2024)
;
_computing_data_reduction
;
SAINT (Bruker, 2016)
;
_computing_molecular_graphics
;
OLEX2 (Dolomanov <i>et al.</i>, 2009)
;
_computing_publication_material
;
OLEX2 (Dolomanov <i>et al.</i>, 2009)
;
_computing_structure_refinement
;
SHELXL2019 (Sheldrick, 2015<i>b</i>)
;
_computing_structure_solution
;
SHELXT2018 (Sheldrick, 2015<i>a</i>)
;
_diffrn_ambient_temperature 100.00
_diffrn_measured_fraction_theta_full 0.993
_diffrn_measured_fraction_theta_max 0.987
_diffrn_measurement_device_type 'Bruker D8 VENTURE PHOTON III'
_diffrn_measurement_method 'area \f- and \w-scans'
_diffrn_radiation_type CuK\a
_diffrn_radiation_wavelength 1.54178
_diffrn_reflns_av_R_equivalents 0.0568
_diffrn_reflns_av_unetI/netI 0.0362
_diffrn_reflns_limit_h_max 21
_diffrn_reflns_limit_h_min -19
_diffrn_reflns_limit_k_max 39
_diffrn_reflns_limit_k_min -30
_diffrn_reflns_limit_l_max 10
_diffrn_reflns_limit_l_min -10
_diffrn_reflns_number 35627
_diffrn_reflns_theta_full 67.679
_diffrn_reflns_theta_max 70.080
_diffrn_reflns_theta_min 2.706
_diffrn_source_current 1.2
_diffrn_source_power 0.06
_diffrn_source_voltage 50.0
_exptl_absorpt_coefficient_mu 1.095
_exptl_absorpt_correction_T_max 0.7533
_exptl_absorpt_correction_T_min 0.6225
_exptl_absorpt_correction_type multi-scan
_exptl_absorpt_process_details
;
(SADABS; Bruker, 2016)
;
_exptl_crystal_colour colourless
_exptl_crystal_density_diffrn 1.334
_exptl_crystal_description plate
_exptl_crystal_F_000 2136
_exptl_crystal_size_max 0.097
_exptl_crystal_size_mid 0.062
_exptl_crystal_size_min 0.034
_refine_diff_density_max 0.455
_refine_diff_density_min -0.543
_refine_ls_extinction_method none
_refine_ls_goodness_of_fit_ref 1.040
_refine_ls_hydrogen_treatment constr
_refine_ls_matrix_type full
_refine_ls_number_parameters 361
_refine_ls_number_reflns 4826
_refine_ls_number_restraints 200
_refine_ls_restrained_S_all 1.033
_refine_ls_R_factor_all 0.0570
_refine_ls_R_factor_gt 0.0472
_refine_ls_shift/su_max 0.000
_refine_ls_shift/su_mean 0.000
_refine_ls_structure_factor_coef Fsqd
_refine_ls_weighting_details 'w=1/[\s^2^(Fo^2^)+(0.0389P)^2^+7.5977P] where P=(Fo^2^+2Fc^2^)/3'
_refine_ls_weighting_scheme calc
_refine_ls_wR_factor_gt 0.1071
_refine_ls_wR_factor_ref 0.1120
_reflns_number_gt 4145
_reflns_number_total 4826
_reflns_threshold_expression 'I > 2\s(I)'
_cod_data_source_file zo3072sup1.cif
_cod_data_source_block meag022
_cod_database_code 2312998
_shelx_space_group_comment
;
The symmetry employed for this shelxl refinement is uniquely defined
by the following loop, which should always be used as a source of
symmetry information in preference to the above space-group names.
They are only intended as comments.
;
_shelx_estimated_absorpt_t_min 0.901
_shelx_estimated_absorpt_t_max 0.964

loop_
_space_group_symop_operation_xyz
'x, y, z'
'-x+1/2, -y, z+1/2'
'-x, y+1/2, -z'
'x+1/2, -y+1/2, -z+1/2'
'-x, -y, -z'
'x-1/2, y, -z-1/2'
'x, -y-1/2, z'
'-x-1/2, y-1/2, z-1/2'

loop_
_atom_site_type_symbol
_atom_site_label
_atom_site_fract_x
_atom_site_fract_y
_atom_site_fract_z
_atom_site_U_iso_or_equiv
_atom_site_adp_type
_atom_site_calc_flag
_atom_site_occupancy
_atom_site_disorder_assembly
_atom_site_disorder_group
Zn Zn1 0.32660(2) 0.250000 0.58451(5) 0.01688(12) Uani d 1 B .
O O1 0.38816(9) 0.29424(5) 0.49402(18) 0.0213(4) Uani d 1 . .
N N1 0.23496(11) 0.29085(6) 0.5984(2) 0.0182(4) Uani d 1 . .
N N2 0.0396(3) 0.2236(2) 0.7304(7) 0.0206(15) Uani d 0.5 A -1
N N3 0.56228(11) 0.36719(6) 0.3188(2) 0.0240(4) Uani d 1 . .
N N4 0.35169(18) 0.2530(3) 0.8209(3) 0.0269(7) Uani d 0.5 B -1
C C1 0.1021(4) 0.2043(4) 0.6859(11) 0.0183(16) Uani d 0.5 A -1
H H1 0.102293 0.175191 0.685078 0.022 Uiso calc 0.5 A -1
C C2 0.1669(4) 0.2247(5) 0.6408(11) 0.0149(17) Uani d 0.5 A -1
C C3 0.1673(4) 0.2677(6) 0.6429(11) 0.0150(17) Uani d 0.5 A -1
C C4 0.1012(4) 0.2870(4) 0.6918(12) 0.0184(17) Uani d 0.5 A -1
H H4 0.099173 0.316091 0.696027 0.022 Uiso calc 0.5 A -1
C C5 0.0386(4) 0.2644(3) 0.7340(8) 0.0193(17) Uani d 0.5 A -1
H H5 -0.005939 0.278173 0.766231 0.023 Uiso calc 0.5 A -1
C C6 0.23652(13) 0.32934(7) 0.5615(2) 0.0196(5) Uani d 1 . .
H H6 0.190049 0.343851 0.564502 0.024 Uiso calc 1 . .
C C7 0.30254(13) 0.35186(7) 0.5163(2) 0.0185(5) Uani d 1 . .
C C9 0.29364(13) 0.39483(7) 0.4991(3) 0.0209(5) Uani d 1 . .
H H9 0.245310 0.406444 0.517665 0.025 Uiso calc 1 . .
C C10 0.35150(13) 0.42035(7) 0.4570(3) 0.0199(5) Uani d 1 . .
C C11 0.42120(13) 0.40141(7) 0.4238(3) 0.0212(5) Uani d 1 . .
H H11 0.462426 0.418263 0.394217 0.025 Uiso calc 1 . .
C C12 0.43252(13) 0.35983(7) 0.4320(3) 0.0203(5) Uani d 1 . .
C C13 0.37372(13) 0.33316(7) 0.4834(2) 0.0186(5) Uani d 1 . .
C C14 0.34359(14) 0.46696(7) 0.4437(3) 0.0245(5) Uani d 1 . .
C C15 0.3899(2) 0.48726(8) 0.5703(3) 0.0413(7) Uani d 1 . .
H H15A 0.370066 0.478974 0.670483 0.062 Uiso calc 1 . .
H H15B 0.386537 0.517084 0.560152 0.062 Uiso calc 1 . .
H H15C 0.442771 0.478728 0.561568 0.062 Uiso calc 1 . .
C C16 0.26167(17) 0.48032(8) 0.4585(4) 0.0459(8) Uani d 1 . .
H H16A 0.231602 0.467351 0.377630 0.069 Uiso calc 1 . .
H H16B 0.258434 0.510154 0.448388 0.069 Uiso calc 1 . .
H H16C 0.242165 0.472059 0.558921 0.069 Uiso calc 1 . .
C C17 0.37351(16) 0.48164(8) 0.2884(3) 0.0326(6) Uani d 1 . .
H H17A 0.427007 0.474378 0.278950 0.049 Uiso calc 1 . .
H H17B 0.367858 0.511420 0.281031 0.049 Uiso calc 1 . .
H H17C 0.344826 0.468496 0.205923 0.049 Uiso calc 1 . .
C C18 0.50650(13) 0.33972(7) 0.3873(3) 0.0241(5) Uani d 1 . .
H H18A 0.528961 0.327096 0.479774 0.029 Uiso calc 1 . .
H H18B 0.495632 0.317429 0.313614 0.029 Uiso calc 1 . .
C C19 0.50618(19) 0.36418(10) 0.0635(3) 0.0430(7) Uani d 1 . .
H H19 0.491341 0.336634 0.081188 0.052 Uiso calc 1 . .
C C20 0.4864(2) 0.38341(11) -0.0736(3) 0.0503(8) Uani d 1 . .
H H20 0.457206 0.368943 -0.147089 0.060 Uiso calc 1 . .
C C21 0.50852(18) 0.42281(10) -0.1040(3) 0.0431(8) Uani d 1 . .
H H21 0.494346 0.435789 -0.197150 0.052 Uiso calc 1 . .
C C22 0.55183(17) 0.44335(10) 0.0033(3) 0.0385(7) Uani d 1 . .
H H22 0.568559 0.470451 -0.017001 0.046 Uiso calc 1 . .
C C23 0.57084(16) 0.42460(8) 0.1400(3) 0.0321(6) Uani d 1 . .
H H23 0.600691 0.439142 0.212277 0.039 Uiso calc 1 . .
C C24 0.54745(14) 0.38506(8) 0.1745(3) 0.0254(5) Uani d 1 . .
C C25 0.69545(14) 0.38471(8) 0.3490(3) 0.0290(6) Uani d 1 . .
H H25 0.703426 0.379760 0.242947 0.035 Uiso calc 1 . .
C C26 0.75582(15) 0.39558(8) 0.4408(3) 0.0340(6) Uani d 1 . .
H H26 0.804725 0.398069 0.397088 0.041 Uiso calc 1 . .
C C27 0.74581(16) 0.40292(8) 0.5964(3) 0.0334(6) Uani d 1 . .
H H27 0.787412 0.409882 0.659963 0.040 Uiso calc 1 . .
C C28 0.67391(16) 0.39982(8) 0.6560(3) 0.0311(6) Uani d 1 . .
H H28 0.666086 0.405177 0.761873 0.037 Uiso calc 1 . .
C C29 0.61281(15) 0.38908(7) 0.5653(3) 0.0258(5) Uani d 1 . .
H H29 0.563834 0.387267 0.609264 0.031 Uiso calc 1 . .
C C30 0.62292(14) 0.38092(7) 0.4101(3) 0.0229(5) Uani d 1 . .
C C31 0.3415(3) 0.2879(2) 0.9014(6) 0.0289(8) Uani d 0.5 B -1
H H31 0.326566 0.311955 0.848225 0.035 Uiso calc 0.5 B -1
C C32 0.3520(3) 0.2900(2) 1.0576(6) 0.0316(9) Uani d 0.5 B -1
H H32 0.344717 0.315153 1.110069 0.038 Uiso calc 0.5 B -1
C C33 0.3728(2) 0.25596(19) 1.1362(5) 0.0316(9) Uani d 0.5 B -1
H H33 0.382163 0.257174 1.243288 0.038 Uiso calc 0.5 B -1
C C34 0.3801(3) 0.2194(2) 1.0569(6) 0.0315(9) Uani d 0.5 B -1
H H34 0.391576 0.194680 1.109582 0.038 Uiso calc 0.5 B -1
C C35 0.3702(3) 0.2194(2) 0.8994(6) 0.0296(9) Uani d 0.5 B -1
H H35 0.377000 0.194529 0.844992 0.036 Uiso calc 0.5 B -1

loop_
_atom_site_aniso_label
_atom_site_aniso_U_11
_atom_site_aniso_U_22
_atom_site_aniso_U_33
_atom_site_aniso_U_12
_atom_site_aniso_U_13
_atom_site_aniso_U_23
Zn1 0.0154(2) 0.0193(2) 0.0159(2) 0.000 0.00141(16) 0.000
O1 0.0174(8) 0.0175(8) 0.0290(9) 0.0013(6) 0.0036(7) 0.0010(7)
N1 0.0186(10) 0.0225(10) 0.0134(9) -0.0001(8) 0.0021(7) -0.0028(8)
N2 0.0221(13) 0.010(5) 0.0302(13) -0.0009(13) 0.0048(11) -0.0011(14)
N3 0.0218(11) 0.0262(11) 0.0240(10) -0.0024(9) 0.0032(8) 0.0023(9)
N4 0.0240(14) 0.0337(19) 0.0230(12) 0.0029(17) -0.0039(11) -0.0028(18)
C1 0.0208(15) 0.008(5) 0.0259(15) -0.0005(14) 0.0033(13) -0.0009(16)
C2 0.0176(13) 0.008(5) 0.0195(13) 0.0015(15) 0.0020(12) -0.0011(16)
C3 0.0170(13) 0.009(5) 0.0193(13) -0.0004(15) 0.0024(12) -0.0010(16)
C4 0.0211(15) 0.008(5) 0.0262(15) -0.0001(15) 0.0043(13) 0.0005(16)
C5 0.0205(14) 0.008(5) 0.0296(14) -0.0013(13) 0.0060(12) 0.0002(14)
C6 0.0206(12) 0.0214(12) 0.0168(11) 0.0023(9) 0.0000(9) -0.0030(9)
C7 0.0192(12) 0.0202(12) 0.0161(11) -0.0003(9) -0.0002(8) -0.0038(9)
C9 0.0211(12) 0.0218(12) 0.0198(11) 0.0034(10) 0.0005(9) -0.0015(9)
C10 0.0242(12) 0.0183(12) 0.0172(11) 0.0002(9) -0.0003(9) -0.0002(9)
C11 0.0194(12) 0.0225(12) 0.0217(11) -0.0027(9) -0.0004(9) 0.0003(10)
C12 0.0195(12) 0.0216(12) 0.0198(11) -0.0001(9) 0.0005(9) -0.0008(9)
C13 0.0208(12) 0.0201(12) 0.0149(10) 0.0001(9) -0.0002(9) -0.0028(9)
C14 0.0262(14) 0.0204(12) 0.0269(13) 0.0003(10) 0.0027(10) 0.0001(10)
C15 0.067(2) 0.0232(14) 0.0333(15) -0.0066(14) -0.0061(14) -0.0049(12)
C16 0.0358(17) 0.0191(14) 0.083(2) 0.0065(12) 0.0179(16) 0.0069(15)
C17 0.0410(17) 0.0247(14) 0.0320(14) 0.0029(12) 0.0034(12) 0.0052(11)
C18 0.0198(12) 0.0228(12) 0.0296(13) -0.0018(10) 0.0047(10) 0.0005(10)
C19 0.054(2) 0.0400(17) 0.0350(16) -0.0025(15) -0.0059(14) -0.0043(14)
C20 0.056(2) 0.065(2) 0.0293(15) -0.0023(17) -0.0110(14) -0.0076(16)
C21 0.0445(18) 0.060(2) 0.0248(14) 0.0105(15) 0.0048(12) 0.0065(14)
C22 0.0395(17) 0.0461(18) 0.0301(15) 0.0036(13) 0.0075(12) 0.0109(13)
C23 0.0313(15) 0.0374(16) 0.0277(13) -0.0012(12) 0.0030(11) 0.0047(12)
C24 0.0232(13) 0.0301(14) 0.0229(12) 0.0049(10) 0.0059(10) -0.0010(10)
C25 0.0255(14) 0.0344(15) 0.0271(13) -0.0028(11) 0.0046(10) 0.0020(11)
C26 0.0237(14) 0.0345(15) 0.0436(16) -0.0048(11) 0.0020(11) 0.0092(13)
C27 0.0376(16) 0.0256(14) 0.0369(15) -0.0042(11) -0.0115(12) 0.0060(12)
C28 0.0410(16) 0.0254(13) 0.0269(13) 0.0021(12) -0.0046(11) 0.0029(11)
C29 0.0303(14) 0.0219(13) 0.0253(13) 0.0024(10) 0.0042(10) 0.0027(10)
C30 0.0228(13) 0.0212(12) 0.0247(12) -0.0003(9) 0.0017(10) 0.0005(10)
C31 0.0270(19) 0.0341(19) 0.0257(14) 0.0003(16) -0.0060(15) -0.0045(16)
C32 0.0302(19) 0.039(2) 0.0262(15) 0.0007(15) -0.0064(15) -0.0056(16)
C33 0.0308(17) 0.040(2) 0.0245(13) -0.0001(16) -0.0058(13) -0.0036(18)
C34 0.0307(19) 0.038(2) 0.0257(15) 0.0009(15) -0.0069(16) -0.0003(18)
C35 0.0277(19) 0.035(2) 0.0262(15) 0.0035(16) -0.0047(15) -0.0014(17)

loop_
_atom_type_symbol
_atom_type_description
_atom_type_scat_dispersion_real
_atom_type_scat_dispersion_imag
_atom_type_scat_source
C C 0.0181 0.0091 'International Tables Vol C Tables 4.2.6.8 and 6.1.1.4'
H H 0.0000 0.0000 'International Tables Vol C Tables 4.2.6.8 and 6.1.1.4'
N N 0.0311 0.0180 'International Tables Vol C Tables 4.2.6.8 and 6.1.1.4'
O O 0.0492 0.0322 'International Tables Vol C Tables 4.2.6.8 and 6.1.1.4'
Zn Zn -1.5491 0.6778 'International Tables Vol C Tables 4.2.6.8 and 6.1.1.4'

loop_
_geom_angle_atom_site_label_1
_geom_angle_atom_site_label_2
_geom_angle_atom_site_label_3
_geom_angle_site_symmetry_1
_geom_angle_site_symmetry_3
_geom_angle
_geom_angle_publ_flag
O1 Zn1 O1 7_565 . 94.06(9) ?
O1 Zn1 N1 . . 89.14(7) ?
O1 Zn1 N1 7_565 . 155.87(7) ?
O1 Zn1 N1 . 7_565 155.87(7) ?
O1 Zn1 N1 7_565 7_565 89.14(7) ?
O1 Zn1 N4 7_565 . 107.99(19) ?
O1 Zn1 N4 . . 103.9(2) ?
N1 Zn1 N1 . 7_565 78.68(10) ?
N1 Zn1 N4 . . 94.36(17) ?
N1 Zn1 N4 7_565 . 97.80(18) ?
C13 O1 Zn1 . . 129.45(14) ?
C3 N1 Zn1 . . 108.6(6) ?
C6 N1 Zn1 . . 125.67(16) ?
C6 N1 C3 . . 125.5(6) ?
C1 N2 C5 . . 119.4(6) ?
C24 N3 C18 . . 119.5(2) ?
C30 N3 C18 . . 118.60(19) ?
C30 N3 C24 . . 120.9(2) ?
C31 N4 Zn1 . . 121.3(5) ?
C35 N4 Zn1 . . 121.0(5) ?
C35 N4 C31 . . 117.3(4) ?
N2 C1 H1 . . 118.6 ?
N2 C1 C2 . . 122.9(5) ?
C2 C1 H1 . . 118.6 ?
C1 C2 C3 . . 118.9(7) ?
C2 C3 N1 . . 121.0(10) ?
C4 C3 N1 . . 122.1(9) ?
C4 C3 C2 . . 116.8(7) ?
C3 C4 H4 . . 119.6 ?
C5 C4 C3 . . 120.8(5) ?
C5 C4 H4 . . 119.6 ?
N2 C5 C4 . . 121.2(6) ?
N2 C5 H5 . . 119.4 ?
C4 C5 H5 . . 119.4 ?
N1 C6 H6 . . 117.2 ?
N1 C6 C7 . . 125.5(2) ?
C7 C6 H6 . . 117.2 ?
C9 C7 C6 . . 116.4(2) ?
C9 C7 C13 . . 119.9(2) ?
C13 C7 C6 . . 123.7(2) ?
C7 C9 H9 . . 118.5 ?
C10 C9 C7 . . 123.1(2) ?
C10 C9 H9 . . 118.5 ?
C9 C10 C11 . . 116.3(2) ?
C9 C10 C14 . . 123.8(2) ?
C11 C10 C14 . . 120.0(2) ?
C10 C11 H11 . . 118.3 ?
C12 C11 C10 . . 123.4(2) ?
C12 C11 H11 . . 118.3 ?
C11 C12 C13 . . 120.8(2) ?
C11 C12 C18 . . 122.7(2) ?
C13 C12 C18 . . 116.5(2) ?
O1 C13 C7 . . 125.2(2) ?
O1 C13 C12 . . 118.3(2) ?
C7 C13 C12 . . 116.4(2) ?
C15 C14 C10 . . 109.1(2) ?
C15 C14 C17 . . 108.6(2) ?
C16 C14 C10 . . 111.4(2) ?
C16 C14 C15 . . 109.0(2) ?
C16 C14 C17 . . 108.4(2) ?
C17 C14 C10 . . 110.3(2) ?
C14 C15 H15A . . 109.5 ?
C14 C15 H15B . . 109.5 ?
C14 C15 H15C . . 109.5 ?
H15A C15 H15B . . 109.5 ?
H15A C15 H15C . . 109.5 ?
H15B C15 H15C . . 109.5 ?
C14 C16 H16A . . 109.5 ?
C14 C16 H16B . . 109.5 ?
C14 C16 H16C . . 109.5 ?
H16A C16 H16B . . 109.5 ?
H16A C16 H16C . . 109.5 ?
H16B C16 H16C . . 109.5 ?
C14 C17 H17A . . 109.5 ?
C14 C17 H17B . . 109.5 ?
C14 C17 H17C . . 109.5 ?
H17A C17 H17B . . 109.5 ?
H17A C17 H17C . . 109.5 ?
H17B C17 H17C . . 109.5 ?
N3 C18 C12 . . 115.0(2) ?
N3 C18 H18A . . 108.5 ?
N3 C18 H18B . . 108.5 ?
C12 C18 H18A . . 108.5 ?
C12 C18 H18B . . 108.5 ?
H18A C18 H18B . . 107.5 ?
C20 C19 H19 . . 119.7 ?
C24 C19 H19 . . 119.7 ?
C24 C19 C20 . . 120.5(3) ?
C19 C20 H20 . . 119.4 ?
C21 C20 C19 . . 121.1(3) ?
C21 C20 H20 . . 119.4 ?
C20 C21 H21 . . 120.6 ?
C20 C21 C22 . . 118.8(3) ?
C22 C21 H21 . . 120.6 ?
C21 C22 H22 . . 119.9 ?
C23 C22 C21 . . 120.3(3) ?
C23 C22 H22 . . 119.9 ?
C22 C23 H23 . . 119.1 ?
C22 C23 C24 . . 121.7(3) ?
C24 C23 H23 . . 119.1 ?
C19 C24 N3 . . 121.1(2) ?
C23 C24 N3 . . 121.5(2) ?
C23 C24 C19 . . 117.4(2) ?
C26 C25 H25 . . 119.6 ?
C26 C25 C30 . . 120.9(2) ?
C30 C25 H25 . . 119.6 ?
C25 C26 H26 . . 119.6 ?
C25 C26 C27 . . 120.8(3) ?
C27 C26 H26 . . 119.6 ?
C26 C27 H27 . . 120.9 ?
C28 C27 C26 . . 118.3(3) ?
C28 C27 H27 . . 120.9 ?
C27 C28 H28 . . 119.2 ?
C27 C28 C29 . . 121.6(3) ?
C29 C28 H28 . . 119.2 ?
C28 C29 H29 . . 119.9 ?
C28 C29 C30 . . 120.2(2) ?
C30 C29 H29 . . 119.9 ?
C25 C30 N3 . . 120.9(2) ?
C29 C30 N3 . . 120.8(2) ?
C29 C30 C25 . . 118.2(2) ?
N4 C31 H31 . . 118.7 ?
N4 C31 C32 . . 122.6(5) ?
C32 C31 H31 . . 118.7 ?
C31 C32 H32 . . 120.1 ?
C33 C32 C31 . . 119.8(5) ?
C33 C32 H32 . . 120.1 ?
C32 C33 H33 . . 120.7 ?
C32 C33 C34 . . 118.6(4) ?
C34 C33 H33 . . 120.7 ?
C33 C34 H34 . . 120.6 ?
C35 C34 C33 . . 118.8(5) ?
C35 C34 H34 . . 120.6 ?
N4 C35 C34 . . 122.8(5) ?
N4 C35 H35 . . 118.6 ?
C34 C35 H35 . . 118.6 ?

loop_
_geom_bond_atom_site_label_1
_geom_bond_atom_site_label_2
_geom_bond_site_symmetry_2
_geom_bond_distance
_geom_bond_publ_flag
Zn1 O1 7_565 1.9748(16) ?
Zn1 O1 . 1.9748(16) ?
Zn1 N1 . 2.1043(19) ?
Zn1 N1 7_565 2.1043(19) ?
Zn1 N4 . 2.112(3) ?
O1 C13 . 1.300(3) ?
N1 C3 . 1.469(11) ?
N1 C6 . 1.298(3) ?
N2 C1 . 1.333(7) ?
N2 C5 . 1.333(6) ?
N3 C18 . 1.462(3) ?
N3 C24 . 1.412(3) ?
N3 C30 . 1.410(3) ?
N4 C31 . 1.350(8) ?
N4 C35 . 1.335(7) ?
C1 H1 . 0.9500 ?
C1 C2 . 1.384(7) ?
C2 C3 . 1.403(5) ?
C3 C4 . 1.397(7) ?
C4 H4 . 0.9500 ?
C4 C5 . 1.382(7) ?
C5 H5 . 0.9500 ?
C6 H6 . 0.9500 ?
C6 C7 . 1.436(3) ?
C7 C9 . 1.420(3) ?
C7 C13 . 1.430(3) ?
C9 H9 . 0.9500 ?
C9 C10 . 1.371(3) ?
C10 C11 . 1.411(3) ?
C10 C14 . 1.533(3) ?
C11 H11 . 0.9500 ?
C11 C12 . 1.375(3) ?
C12 C13 . 1.430(3) ?
C12 C18 . 1.517(3) ?
C14 C15 . 1.527(4) ?
C14 C16 . 1.520(4) ?
C14 C17 . 1.531(3) ?
C15 H15A . 0.9800 ?
C15 H15B . 0.9800 ?
C15 H15C . 0.9800 ?
C16 H16A . 0.9800 ?
C16 H16B . 0.9800 ?
C16 H16C . 0.9800 ?
C17 H17A . 0.9800 ?
C17 H17B . 0.9800 ?
C17 H17C . 0.9800 ?
C18 H18A . 0.9900 ?
C18 H18B . 0.9900 ?
C19 H19 . 0.9500 ?
C19 C20 . 1.396(4) ?
C19 C24 . 1.392(4) ?
C20 H20 . 0.9500 ?
C20 C21 . 1.371(5) ?
C21 H21 . 0.9500 ?
C21 C22 . 1.384(4) ?
C22 H22 . 0.9500 ?
C22 C23 . 1.382(4) ?
C23 H23 . 0.9500 ?
C23 C24 . 1.389(4) ?
C25 H25 . 0.9500 ?
C25 C26 . 1.382(4) ?
C25 C30 . 1.396(3) ?
C26 H26 . 0.9500 ?
C26 C27 . 1.389(4) ?
C27 H27 . 0.9500 ?
C27 C28 . 1.379(4) ?
C28 H28 . 0.9500 ?
C28 C29 . 1.386(4) ?
C29 H29 . 0.9500 ?
C29 C30 . 1.392(3) ?
C31 H31 . 0.9500 ?
C31 C32 . 1.377(6) ?
C32 H32 . 0.9500 ?
C32 C33 . 1.357(7) ?
C33 H33 . 0.9500 ?
C33 C34 . 1.387(7) ?
C34 H34 . 0.9500 ?
C34 C35 . 1.385(6) ?
C35 H35 . 0.9500 ?

loop_
_geom_torsion_atom_site_label_1
_geom_torsion_atom_site_label_2
_geom_torsion_atom_site_label_3
_geom_torsion_atom_site_label_4
_geom_torsion_site_symmetry_1
_geom_torsion_site_symmetry_2
_geom_torsion_site_symmetry_3
_geom_torsion_site_symmetry_4
_geom_torsion
_geom_torsion_publ_flag
Zn1 O1 C13 C7 . . . . -10.1(3) ?
Zn1 O1 C13 C12 . . . . 171.18(15) ?
Zn1 N1 C3 C2 . . . . -12.0(12) ?
Zn1 N1 C3 C4 . . . . 166.7(6) ?
Zn1 N1 C6 C7 . . . . -5.4(3) ?
Zn1 N4 C31 C32 . . . . 175.0(4) ?
Zn1 N4 C35 C34 . . . . -173.7(4) ?
N1 C3 C4 C5 . . . . -179.5(8) ?
N1 C6 C7 C9 . . . . -172.4(2) ?
N1 C6 C7 C13 . . . . 10.1(4) ?
N2 C1 C2 C3 . . . . 0.5(13) ?
N4 C31 C32 C33 . . . . -0.5(8) ?
C1 N2 C5 C4 . . . . 0.3(13) ?
C1 C2 C3 N1 . . . . 179.0(5) ?
C1 C2 C3 C4 . . . . 0.2(16) ?
C2 C3 C4 C5 . . . . -0.7(13) ?
C3 N1 C6 C7 . . . . -179.3(5) ?
C3 C4 C5 N2 . . . . 0.4(12) ?
C5 N2 C1 C2 . . . . -0.8(11) ?
C6 N1 C3 C2 . . . . 162.7(9) ?
C6 N1 C3 C4 . . . . -18.6(10) ?
C6 C7 C9 C10 . . . . 179.8(2) ?
C6 C7 C13 O1 . . . . -2.0(4) ?
C6 C7 C13 C12 . . . . 176.7(2) ?
C7 C9 C10 C11 . . . . 2.9(3) ?
C7 C9 C10 C14 . . . . -177.7(2) ?
C9 C7 C13 O1 . . . . -179.5(2) ?
C9 C7 C13 C12 . . . . -0.8(3) ?
C9 C10 C11 C12 . . . . 0.0(3) ?
C9 C10 C14 C15 . . . . 111.6(3) ?
C9 C10 C14 C16 . . . . -8.8(3) ?
C9 C10 C14 C17 . . . . -129.2(2) ?
C10 C11 C12 C13 . . . . -3.2(4) ?
C10 C11 C12 C18 . . . . 176.4(2) ?
C11 C10 C14 C15 . . . . -69.0(3) ?
C11 C10 C14 C16 . . . . 170.6(2) ?
C11 C10 C14 C17 . . . . 50.2(3) ?
C11 C12 C13 O1 . . . . -177.7(2) ?
C11 C12 C13 C7 . . . . 3.5(3) ?
C11 C12 C18 N3 . . . . -6.4(3) ?
C13 C7 C9 C10 . . . . -2.5(3) ?
C13 C12 C18 N3 . . . . 173.3(2) ?
C14 C10 C11 C12 . . . . -179.5(2) ?
C18 N3 C24 C19 . . . . -33.1(3) ?
C18 N3 C24 C23 . . . . 144.4(2) ?
C18 N3 C30 C25 . . . . 141.1(2) ?
C18 N3 C30 C29 . . . . -35.6(3) ?
C18 C12 C13 O1 . . . . 2.6(3) ?
C18 C12 C13 C7 . . . . -176.2(2) ?
C19 C20 C21 C22 . . . . 0.7(5) ?
C20 C19 C24 N3 . . . . 174.6(3) ?
C20 C19 C24 C23 . . . . -3.0(4) ?
C20 C21 C22 C23 . . . . -1.4(5) ?
C21 C22 C23 C24 . . . . -0.1(4) ?
C22 C23 C24 N3 . . . . -175.2(2) ?
C22 C23 C24 C19 . . . . 2.3(4) ?
C24 N3 C18 C12 . . . . -66.2(3) ?
C24 N3 C30 C25 . . . . -50.4(3) ?
C24 N3 C30 C29 . . . . 132.9(2) ?
C24 C19 C20 C21 . . . . 1.5(5) ?
C25 C26 C27 C28 . . . . -1.2(4) ?
C26 C25 C30 N3 . . . . -175.7(2) ?
C26 C25 C30 C29 . . . . 1.1(4) ?
C26 C27 C28 C29 . . . . 1.0(4) ?
C27 C28 C29 C30 . . . . 0.2(4) ?
C28 C29 C30 N3 . . . . 175.5(2) ?
C28 C29 C30 C25 . . . . -1.3(4) ?
C30 N3 C18 C12 . . . . 102.5(2) ?
C30 N3 C24 C19 . . . . 158.5(3) ?
C30 N3 C24 C23 . . . . -24.0(3) ?
C30 C25 C26 C27 . . . . 0.2(4) ?
C31 N4 C35 C34 . . . . -0.8(8) ?
C31 C32 C33 C34 . . . . -2.5(8) ?
C32 C33 C34 C35 . . . . 3.8(9) ?
C33 C34 C35 N4 . . . . -2.2(9) ?
C35 N4 C31 C32 . . . . 2.2(8) ?

_cod_database_fobs_code 2312998
